data_2209851
loop_
_publ_author_name
'Miao, Xiao-He'
'Xiao, Hong-Ping'
'Zhu, Long-Guan'

_publ_section_title
;
 Poly[zinc(II)-\m~2~-4,4'-bipyridine-di-\m~2~-formato]: a chiral
 three-dimensional coordination polymer
;
_journal_coeditor_code HB2103
_journal_issue 8
_journal_name_full 'Acta Crystallographica Section E'
_journal_page_first m1756
_journal_page_last m1757
_journal_paper_doi 10.1107/S1600536806025724
_journal_volume 62
_journal_year 2006
_chemical_formula_iupac '[Zn (C H O2)2 (C10 H8 N2)]'
_chemical_formula_moiety 'C12 H10 N2 O4 Zn'
_chemical_formula_sum 'C12 H10 N2 O4 Zn'
_chemical_formula_weight 311.59
_chemical_name_systematic
;
Poly[zinc(II)-\m~2~-4,4'-bipyridine-di-\m~2~-formato]
;
_space_group_IT_number 92
_symmetry_cell_setting tetragonal
_symmetry_space_group_name_Hall 'P 4abw 2nw'
_symmetry_space_group_name_H-M 'P 41 21 2'
_atom_sites_solution_hydrogens geom
_atom_sites_solution_primary direct
_atom_sites_solution_secondary difmap
_audit_creation_method SHELXL-97
_cell_angle_alpha 90.00
_cell_angle_beta 90.00
_cell_angle_gamma 90.00
_cell_formula_units_Z 4
_cell_length_a 7.9687(3)
_cell_length_b 7.9687(3)
_cell_length_c 17.7213(11)
_cell_measurement_reflns_used 4955
_cell_measurement_temperature 295(2)
_cell_measurement_theta_max 28.0
_cell_measurement_theta_min 2.8
_cell_volume 1125.31(9)
_computing_cell_refinement 'SAINT (Bruker, 2002)'
_computing_data_collection 'SMART (Bruker, 2002)'
_computing_data_reduction SAINT
_computing_molecular_graphics 'ORTEP-3 for Windows (Farrugia, 1997)'
_computing_publication_material 'WinGX (Farrugia, 1999)'
_computing_structure_refinement 'SHELXL97 (Sheldrick, 1997)'
_computing_structure_solution 'SHELXS97 (Sheldrick, 1997)'
_diffrn_ambient_temperature 295(2)
_diffrn_measured_fraction_theta_full 0.999
_diffrn_measured_fraction_theta_max 0.999
_diffrn_measurement_device_type 'Bruker APEX CCD'
_diffrn_measurement_method '\f and \w'
_diffrn_radiation_monochromator graphite
_diffrn_radiation_source 'fine-focus sealed tube'
_diffrn_radiation_type MoK\a
_diffrn_radiation_wavelength 0.71073
_diffrn_reflns_av_R_equivalents 0.0235
_diffrn_reflns_av_sigmaI/netI 0.0206
_diffrn_reflns_limit_h_max 10
_diffrn_reflns_limit_h_min -9
_diffrn_reflns_limit_k_max 9
_diffrn_reflns_limit_k_min -10
_diffrn_reflns_limit_l_max 22
_diffrn_reflns_limit_l_min -20
_diffrn_reflns_number 6797
_diffrn_reflns_theta_full 27.00
_diffrn_reflns_theta_max 27.00
_diffrn_reflns_theta_min 2.80
_diffrn_standards_decay_% 0
_diffrn_standards_number 0
_exptl_absorpt_coefficient_mu 2.194
_exptl_absorpt_correction_T_max 0.613
_exptl_absorpt_correction_T_min 0.452
_exptl_absorpt_correction_type multi-scan
_exptl_absorpt_process_details '(SADABS; Bruker, 2002)'
_exptl_crystal_colour colorless
_exptl_crystal_density_diffrn 1.839
_exptl_crystal_density_method 'not measured'
_exptl_crystal_description block
_exptl_crystal_F_000 632
_exptl_crystal_size_max 0.39
_exptl_crystal_size_mid 0.30
_exptl_crystal_size_min 0.22
_refine_diff_density_max 0.283
_refine_diff_density_min -0.338
_refine_ls_abs_structure_details 'Flack (1983), 451 Friedel pairs'
_refine_ls_abs_structure_Flack 0.008(13)
_refine_ls_extinction_coef 0.0145(15)
_refine_ls_extinction_expression Fc^*^=kFc[1+0.001xFc^2^\l^3^/sin(2\q)]^-1/4^
_refine_ls_extinction_method SHELXL97
_refine_ls_goodness_of_fit_ref 0.872
_refine_ls_hydrogen_treatment constr
_refine_ls_matrix_type full
_refine_ls_number_parameters 90
_refine_ls_number_reflns 1232
_refine_ls_number_restraints 0
_refine_ls_restrained_S_all 0.872
_refine_ls_R_factor_all 0.0198
_refine_ls_R_factor_gt 0.0194
_refine_ls_shift/su_max 0.000
_refine_ls_shift/su_mean 0.000
_refine_ls_structure_factor_coef Fsqd
_refine_ls_weighting_details 'calc w=1/[\s^2^(Fo^2^)+(0.0566P)^2^+0.0576P] where P=(Fo^2^+2Fc^2^)/3'
_refine_ls_weighting_scheme calc
_refine_ls_wR_factor_gt 0.0575
_refine_ls_wR_factor_ref 0.0586
_reflns_number_gt 1206
_reflns_number_total 1232
_reflns_threshold_expression I>2\s(I)
_cod_data_source_file hb2103.cif
_cod_data_source_block I
_cod_database_code 2209851
_cod_database_fobs_code 2209851

loop_
_symmetry_equiv_pos_as_xyz
'x, y, z'
'-x, -y, z+1/2'
'x+1/2, -y+1/2, -z+3/4'
'-x+1/2, y+1/2, -z+1/4'
'-y, -x, -z+1/2'
'y, x, -z'
'y+1/2, -x+1/2, z+3/4'
'-y+1/2, x+1/2, z+1/4'

loop_
_atom_site_type_symbol
_atom_site_label
_atom_site_fract_x
_atom_site_fract_y
_atom_site_fract_z
_atom_site_U_iso_or_equiv
_atom_site_adp_type
_atom_site_calc_flag
_atom_site_refinement_flags
_atom_site_occupancy
Zn Zn1 0.23747(2) 0.23747(2) 0.0000 0.01722(12) Uani d S 1
N N1 0.05054(15) 0.05054(15) 0.0000 0.0184(4) Uani d S 1
N N2 -0.57438(14) -0.57438(14) 0.0000 0.0205(4) Uani d S 1
O O1 0.39334(15) 0.09838(14) -0.07880(6) 0.0247(3) Uani d . 1
O O2 0.59977(16) 0.12558(15) -0.16311(7) 0.0287(3) Uani d . 1
C C1 0.06961(19) -0.09104(19) -0.03993(9) 0.0235(3) Uani d . 1
H H1 0.1664 -0.1044 -0.0686 0.028 Uiso calc R 1
C C2 -0.04862(19) -0.21809(19) -0.04023(9) 0.0245(4) Uani d . 1
H H2 -0.0291 -0.3165 -0.0670 0.029 Uiso calc R 1
C C3 -0.19708(19) -0.19708(19) 0.0000 0.0208(5) Uani d S 1
C C4 -0.32845(19) -0.32845(19) 0.0000 0.0205(4) Uani d S 1
C C5 -0.4954(2) -0.28612(18) -0.01169(9) 0.0246(3) Uani d . 1
H H5 -0.5271 -0.1750 -0.0191 0.029 Uiso calc R 1
C C6 -0.61370(19) -0.41319(19) -0.01204(9) 0.0244(3) Uani d . 1
H H6 -0.7253 -0.3855 -0.0210 0.029 Uiso calc R 1
C C7 0.47357(19) 0.1748(2) -0.12899(7) 0.0238(4) Uani d . 1
H H7 0.4337 0.2806 -0.1421 0.029 Uiso calc R 1

loop_
_atom_site_aniso_label
_atom_site_aniso_U_11
_atom_site_aniso_U_22
_atom_site_aniso_U_33
_atom_site_aniso_U_12
_atom_site_aniso_U_13
_atom_site_aniso_U_23
Zn1 0.01527(13) 0.01527(13) 0.02111(17) -0.00381(10) -0.00004(6) 0.00004(6)
N1 0.0161(5) 0.0161(5) 0.0228(8) -0.0023(7) -0.0022(5) 0.0022(5)
N2 0.0167(6) 0.0167(6) 0.0279(9) -0.0022(7) -0.0011(5) 0.0011(5)
O1 0.0263(6) 0.0208(6) 0.0271(6) -0.0026(5) 0.0096(5) 0.0006(5)
O2 0.0276(6) 0.0261(7) 0.0325(6) 0.0041(5) 0.0127(6) 0.0041(5)
C1 0.0199(8) 0.0220(8) 0.0284(8) -0.0033(6) 0.0042(6) -0.0022(6)
C2 0.0232(8) 0.0184(8) 0.0318(9) -0.0041(7) 0.0048(6) -0.0061(6)
C3 0.0178(7) 0.0178(7) 0.0267(11) -0.0033(8) -0.0015(6) 0.0015(6)
C4 0.0200(7) 0.0200(7) 0.0216(10) -0.0037(9) 0.0010(6) -0.0010(6)
C5 0.0210(8) 0.0157(7) 0.0370(8) -0.0013(6) -0.0016(7) 0.0018(6)
C6 0.0151(7) 0.0201(8) 0.0381(9) 0.0000(6) -0.0036(6) 0.0018(7)
C7 0.0289(8) 0.0201(8) 0.0225(8) 0.0013(7) 0.0034(7) 0.0015(5)

loop_
_atom_type_symbol
_atom_type_description
_atom_type_scat_dispersion_real
_atom_type_scat_dispersion_imag
_atom_type_scat_source
C C 0.0033 0.0016 'International Tables Vol C Tables 4.2.6.8 and 6.1.1.4'
H H 0.0000 0.0000 'International Tables Vol C Tables 4.2.6.8 and 6.1.1.4'
N N 0.0061 0.0033 'International Tables Vol C Tables 4.2.6.8 and 6.1.1.4'
O O 0.0106 0.0060 'International Tables Vol C Tables 4.2.6.8 and 6.1.1.4'
Zn Zn 0.2839 1.4301 'International Tables Vol C Tables 4.2.6.8 and 6.1.1.4'

loop_
_geom_angle_atom_site_label_1
_geom_angle_atom_site_label_2
_geom_angle_atom_site_label_3
_geom_angle_site_symmetry_1
_geom_angle_site_symmetry_3
_geom_angle
_geom_angle_publ_flag
N1 Zn1 N2 . 1_665 180.0 n
N1 Zn1 O1 . . 92.50(3) n
N2 Zn1 O1 1_665 . 87.50(3) n
N1 Zn1 O1 . 6 92.50(3) ?
N2 Zn1 O1 1_665 6 87.50(3) ?
O1 Zn1 O1 . 6 175.01(6) n
N1 Zn1 O2 . 8_545 89.89(3) n
N2 Zn1 O2 1_665 8_545 90.11(3) n
O1 Zn1 O2 . 8_545 84.90(5) n
O1 Zn1 O2 6 8_545 95.11(5) n
N1 Zn1 O2 . 3_454 89.89(3) ?
N2 Zn1 O2 1_665 3_454 90.11(3) ?
O1 Zn1 O2 . 3_454 95.11(5) ?
O1 Zn1 O2 6 3_454 84.90(5) ?
O2 Zn1 O2 8_545 3_454 179.78(7) n
C1 N1 C1 . 6 118.00(18) ?
C1 N1 Zn1 . . 121.00(9) ?
C1 N1 Zn1 6 . 121.00(9) ?
C6 N2 C6 . 6 118.30(18) ?
C6 N2 Zn1 . 1_445 120.85(9) ?
C6 N2 Zn1 6 1_445 120.85(9) ?
C7 O1 Zn1 . . 119.98(11) ?
C7 O2 Zn1 . 3_554 126.48(12) ?
N1 C1 C2 . . 122.75(14) ?
N1 C1 H1 . . 118.6 ?
C2 C1 H1 . . 118.6 ?
C1 C2 C3 . . 119.29(15) ?
C1 C2 H2 . . 120.4 ?
C3 C2 H2 . . 120.4 ?
C2 C3 C2 . 6 117.8(2) ?
C2 C3 C4 . . 121.08(10) ?
C2 C3 C4 6 . 121.08(10) ?
C5 C4 C5 . 6 119.2(2) ?
C5 C4 C3 . . 120.40(10) ?
C5 C4 C3 6 . 120.40(10) ?
C6 C5 C4 . . 118.41(15) ?
C6 C5 H5 . . 120.8 ?
C4 C5 H5 . . 120.8 ?
N2 C6 C5 . . 122.82(14) ?
N2 C6 H6 . . 118.6 ?
C5 C6 H6 . . 118.6 ?
O2 C7 O1 . . 127.38(18) ?
O2 C7 H7 . . 116.3 ?
O1 C7 H7 . . 116.3 ?

loop_
_geom_bond_atom_site_label_1
_geom_bond_atom_site_label_2
_geom_bond_site_symmetry_2
_geom_bond_distance
_geom_bond_publ_flag
Zn1 N1 . 2.1065(17) yes
Zn1 N2 1_665 2.1204(16) yes
Zn1 O1 . 2.1729(11) yes
Zn1 O1 6 2.1729(11) ?
Zn1 O2 8_545 2.1831(11) ?
Zn1 O2 3_454 2.1831(11) yes
N1 C1 . 1.3404(17) ?
N2 C6 . 1.3392(17) ?
C7 O1 . 1.2535(17) yes
C7 O2 . 1.2373(18) yes
C1 C2 . 1.383(2) ?
C1 H1 . 0.9300 ?
C2 C3 . 1.3913(18) ?
C2 H2 . 0.9300 ?
C3 C4 . 1.480(3) ?
C4 C5 . 1.3884(18) ?
C5 C6 . 1.383(2) ?
C5 H5 . 0.9300 ?
C6 H6 . 0.9300 ?
C7 H7 . 0.9300 ?

loop_
_geom_torsion_atom_site_label_1
_geom_torsion_atom_site_label_2
_geom_torsion_atom_site_label_3
_geom_torsion_atom_site_label_4
_geom_torsion_site_symmetry_1
_geom_torsion_site_symmetry_4
_geom_torsion
O1 Zn1 N1 C1 . . 2.02(8)
O1 Zn1 N1 C1 6 . -177.98(8)
O2 Zn1 N1 C1 8_545 . -82.87(9)
O2 Zn1 N1 C1 3_454 . 97.13(9)
O1 Zn1 N1 C1 . 6 -177.98(8)
O1 Zn1 N1 C1 6 6 2.02(8)
O2 Zn1 N1 C1 8_545 6 97.13(9)
O2 Zn1 N1 C1 3_454 6 -82.87(9)
N1 Zn1 O1 C7 . . 142.07(11)
N2 Zn1 O1 C7 1_665 . -37.93(11)
O2 Zn1 O1 C7 8_545 . -128.26(12)
O2 Zn1 O1 C7 3_454 . 51.96(11)
C1 N1 C1 C2 6 . -1.31(11)
Zn1 N1 C1 C2 . . 178.69(11)
N1 C1 C2 C3 . . 2.6(2)
C1 C2 C3 C2 . 6 -1.21(10)
C1 C2 C3 C4 . . 178.79(10)
C2 C3 C4 C5 . . -133.30(11)
C2 C3 C4 C5 6 . 46.70(11)
C2 C3 C4 C5 . 6 46.70(11)
C2 C3 C4 C5 6 6 -133.30(11)
C5 C4 C5 C6 6 . -0.69(11)
C3 C4 C5 C6 . . 179.31(11)
C6 N2 C6 C5 6 . -0.75(12)
Zn1 N2 C6 C5 1_445 . 179.25(12)
C4 C5 C6 N2 . . 1.5(2)
Zn1 O2 C7 O1 3_554 . -179.69(12)
Zn1 O1 C7 O2 . . 157.77(15)
